data_7008729
loop_
_publ_author_name
'Yoon, Il'
'Seo, Joobeom'
'Lee, Ji-Eun'
'Song, Mi Ryoung'
'Lee, So Young'
'Choi, Kyu Seong'
'Jung, Ok-Sang'
'Park, Ki-Min'
'Lee, Shim Sung'

_publ_section_title
;
 Donor effect on supramolecular structures of silver(I) perchlorate
 complexes of macrocycles with O2S2X (X=S, O and NH) donor sets.
;
_journal_issue 14
_journal_name_full 'Dalton transactions (Cambridge, England : 2003)'
_journal_page_first 2352
_journal_page_last 2354
_journal_paper_doi 10.1039/b506438d
_journal_year 2005
_chemical_formula_sum 'C22 H27 Ag Cl N O7 S2'
_chemical_formula_weight 624.89
_chemical_name_systematic
;
?
;
_space_group_IT_number 14
_symmetry_cell_setting monoclinic
_symmetry_space_group_name_Hall '-P 2ybc'
_symmetry_space_group_name_H-M 'P 1 21/c 1'
_atom_sites_solution_hydrogens geom
_atom_sites_solution_primary direct
_atom_sites_solution_secondary difmap
_audit_creation_method SHELXTL
_cell_angle_alpha 90.00
_cell_angle_beta 107.158(2)
_cell_angle_gamma 90.00
_cell_formula_units_Z 4
_cell_length_a 10.6319(10)
_cell_length_b 21.039(2)
_cell_length_c 11.8585(11)
_cell_measurement_reflns_used 6159
_cell_measurement_temperature 298(2)
_cell_measurement_theta_max 28.36
_cell_measurement_theta_min 2.00
_cell_volume 2534.5(4)
_computing_cell_refinement 'Bruker SMART'
_computing_data_collection 'Bruker SMART'
_computing_data_reduction 'Bruker SHELXTL'
_computing_molecular_graphics 'Bruker SHELXTL'
_computing_publication_material 'Bruker SHELXTL'
_computing_structure_refinement 'Bruker SHELXTL'
_computing_structure_solution 'Bruker SHELXTL'
_diffrn_ambient_temperature 298(2)
_diffrn_measured_fraction_theta_full 0.973
_diffrn_measured_fraction_theta_max 0.973
_diffrn_measurement_device_type 'CCD area detector'
_diffrn_measurement_method 'phi and omega scans'
_diffrn_radiation_monochromator graphite
_diffrn_radiation_source 'fine-focus sealed tube'
_diffrn_radiation_type MoK\a
_diffrn_radiation_wavelength 0.71073
_diffrn_reflns_av_R_equivalents 0.0426
_diffrn_reflns_av_sigmaI/netI 0.0314
_diffrn_reflns_limit_h_max 14
_diffrn_reflns_limit_h_min -14
_diffrn_reflns_limit_k_max 28
_diffrn_reflns_limit_k_min -19
_diffrn_reflns_limit_l_max 15
_diffrn_reflns_limit_l_min -15
_diffrn_reflns_number 16246
_diffrn_reflns_theta_full 28.36
_diffrn_reflns_theta_max 28.36
_diffrn_reflns_theta_min 2.00
_exptl_absorpt_coefficient_mu 1.108
_exptl_absorpt_correction_type none
_exptl_crystal_colour colorless
_exptl_crystal_density_diffrn 1.638
_exptl_crystal_density_method 'not measured'
_exptl_crystal_description plate
_exptl_crystal_F_000 1272
_exptl_crystal_size_max 0.5
_exptl_crystal_size_mid 0.4
_exptl_crystal_size_min 0.3
_refine_diff_density_max 0.876
_refine_diff_density_min -0.676
_refine_diff_density_rms 0.075
_refine_ls_extinction_method none
_refine_ls_goodness_of_fit_ref 1.033
_refine_ls_hydrogen_treatment constr
_refine_ls_matrix_type full
_refine_ls_number_parameters 308
_refine_ls_number_reflns 6159
_refine_ls_number_restraints 0
_refine_ls_restrained_S_all 1.033
_refine_ls_R_factor_all 0.0538
_refine_ls_R_factor_gt 0.0419
_refine_ls_shift/su_max 0.002
_refine_ls_shift/su_mean 0.000
_refine_ls_structure_factor_coef Fsqd
_refine_ls_weighting_details 'calc w=1/[\s^2^(Fo^2^)+(0.0497P)^2^+2.4655P] where P=(Fo^2^+2Fc^2^)/3'
_refine_ls_weighting_scheme calc
_refine_ls_wR_factor_gt 0.1053
_refine_ls_wR_factor_ref 0.1123
_reflns_number_gt 4961
_reflns_number_total 6159
_reflns_threshold_expression >2sigma(I)
_cod_data_source_file b506438d.txt
_cod_data_source_block 2a
_cod_depositor_comments
;
The following automatic conversions were performed:
'_symmetry_cell_setting' value 'Monoclinic' changed to 'monoclinic'
according to '/home/saulius/struct/CIF-dictionaries/cif_core.dic'
dictionary named 'cif_core.dic' version 2.4.1 from 2010-06-29.

Automatic conversion script
Id: cif_fix_enum 1527 2010-12-29 10:47:43Z saulius 
;
_cod_original_sg_symbol_H-M P2(1)/c
_cod_database_code 7008729

loop_
_symmetry_equiv_pos_as_xyz
'x, y, z'
'-x, y+1/2, -z+1/2'
'-x, -y, -z'
'x, -y-1/2, z-1/2'

loop_
_atom_site_label
_atom_site_type_symbol
_atom_site_fract_x
_atom_site_fract_y
_atom_site_fract_z
_atom_site_U_iso_or_equiv
_atom_site_adp_type
_atom_site_occupancy
_atom_site_symmetry_multiplicity
_atom_site_calc_flag
_atom_site_refinement_flags
_atom_site_disorder_assembly
_atom_site_disorder_group
Ag Ag 0.08430(3) 0.938368(12) 0.47202(2) 0.05129(10) Uani 1 1 d . . .
S1 S 0.16998(8) 1.01458(4) 0.34902(7) 0.04617(18) Uani 1 1 d . . .
S2 S -0.12196(8) 0.87602(4) 0.43854(8) 0.05006(19) Uani 1 1 d . . .
O1 O 0.3591(2) 0.88117(11) 0.4771(2) 0.0510(5) Uani 1 1 d . . .
O2 O -0.0313(2) 0.91314(11) 0.2181(2) 0.0509(5) Uani 1 1 d . . .
O3 O 0.1935(2) 0.81956(12) 0.6021(2) 0.0530(6) Uani 1 1 d . . .
N1 N 0.1950(3) 0.97170(15) 0.6620(3) 0.0632(8) Uani 1 1 d . . .
C1 C 0.3815(4) 0.82018(18) 0.5347(3) 0.0541(8) Uani 1 1 d . . .
H1A H 0.4736 0.8101 0.5576 0.065 Uiso 1 1 calc R . .
H1B H 0.3346 0.7877 0.4820 0.065 Uiso 1 1 calc R . .
C2 C 0.3999(3) 0.88706(15) 0.3784(3) 0.0429(6) Uani 1 1 d . . .
C3 C 0.4463(3) 0.83609(17) 0.3265(3) 0.0534(8) Uani 1 1 d . . .
H3 H 0.4545 0.7947 0.3620 0.064 Uiso 1 1 calc R . .
C4 C 0.4803(4) 0.8453(2) 0.2240(3) 0.0606(9) Uani 1 1 d . . .
H4 H 0.5112 0.8102 0.1879 0.073 Uiso 1 1 calc R . .
C5 C 0.4701(4) 0.9042(2) 0.1738(3) 0.0625(10) Uani 1 1 d . . .
H5 H 0.4912 0.9102 0.1012 0.075 Uiso 1 1 calc R . .
C6 C 0.4296(4) 0.95508(19) 0.2275(3) 0.0569(8) Uani 1 1 d . . .
H6 H 0.4266 0.9966 0.1932 0.068 Uiso 1 1 calc R . .
C7 C 0.3928(3) 0.94793(15) 0.3303(3) 0.0444(7) Uani 1 1 d . . .
C8 C 0.3481(3) 1.00428(16) 0.3845(3) 0.0516(7) Uani 1 1 d . . .
H8A H 0.3844 1.0418 0.3600 0.062 Uiso 1 1 calc R . .
H8B H 0.3840 1.0012 0.4687 0.062 Uiso 1 1 calc R . .
C9 C 0.1097(4) 0.9948(2) 0.1941(3) 0.0571(8) Uani 1 1 d . . .
H9A H 0.0341 1.0207 0.1581 0.069 Uiso 1 1 calc R . .
H9B H 0.1764 1.0052 0.1574 0.069 Uiso 1 1 calc R . .
C10 C 0.0723(4) 0.9260(2) 0.1700(3) 0.0592(9) Uani 1 1 d . . .
H10A H 0.0445 0.9181 0.0866 0.071 Uiso 1 1 calc R . .
H10B H 0.1463 0.8991 0.2059 0.071 Uiso 1 1 calc R . .
C11 C -0.0546(4) 0.84796(17) 0.2334(3) 0.0576(9) Uani 1 1 d . . .
H11A H 0.0234 0.8282 0.2833 0.069 Uiso 1 1 calc R . .
H11B H -0.0795 0.8265 0.1586 0.069 Uiso 1 1 calc R . .
C12 C -0.1635(4) 0.84455(18) 0.2892(3) 0.0583(9) Uani 1 1 d . . .
H12A H -0.1897 0.8009 0.2906 0.070 Uiso 1 1 calc R . .
H12B H -0.2379 0.8676 0.2407 0.070 Uiso 1 1 calc R . .
C13 C -0.0738(4) 0.80239(17) 0.5218(3) 0.0559(8) Uani 1 1 d . . .
H13A H -0.1509 0.7772 0.5157 0.067 Uiso 1 1 calc R . .
H13B H -0.0170 0.7785 0.4881 0.067 Uiso 1 1 calc R . .
C14 C -0.0045(3) 0.81508(14) 0.6490(3) 0.0478(7) Uani 1 1 d . . .
C15 C -0.0739(4) 0.82071(16) 0.7309(4) 0.0578(9) Uani 1 1 d . . .
H15 H -0.1682 0.8183 0.7048 0.069 Uiso 1 1 calc R . .
C16 C -0.0096(5) 0.82970(18) 0.8498(4) 0.0654(10) Uani 1 1 d . . .
H16 H -0.0591 0.8349 0.9050 0.078 Uiso 1 1 calc R . .
C17 C 0.1240(5) 0.83112(18) 0.8875(3) 0.0631(10) Uani 1 1 d . . .
H17 H 0.1688 0.8350 0.9703 0.076 Uiso 1 1 calc R . .
C18 C 0.1968(4) 0.82701(17) 0.8079(3) 0.0550(8) Uani 1 1 d . . .
H18 H 0.2912 0.8286 0.8353 0.066 Uiso 1 1 calc R . .
C19 C 0.1325(3) 0.82063(15) 0.6892(3) 0.0472(7) Uani 1 1 d . . .
C20 C 0.3339(3) 0.82362(19) 0.6409(3) 0.0549(8) Uani 1 1 d . . .
H20A H 0.3701 0.7892 0.6937 0.066 Uiso 1 1 calc R . .
H20B H 0.3611 0.8629 0.6820 0.066 Uiso 1 1 calc R . .
C21 C 0.2340(3) 0.97985(16) 0.7596(3) 0.0514(8) Uani 1 1 d . . .
C22 C 0.2832(4) 0.9888(2) 0.8863(3) 0.0627(9) Uani 1 1 d . . .
H22A H 0.2348 0.9622 0.9245 0.075 Uiso 1 1 calc R . .
H22B H 0.2726 1.0325 0.9051 0.075 Uiso 1 1 calc R . .
H22C H 0.3748 0.9777 0.9132 0.075 Uiso 1 1 calc R . .
Cl Cl 0.36825(8) 1.15292(5) 0.09065(8) 0.0560(2) Uani 1 1 d . . .
O4 O 0.3639(4) 1.1848(3) 0.1908(4) 0.141(2) Uani 1 1 d . . .
O5 O 0.2506(4) 1.1222(3) 0.0335(5) 0.148(2) Uani 1 1 d . . .
O6 O 0.4702(4) 1.1097(3) 0.1069(4) 0.1309(17) Uani 1 1 d . . .
O7 O 0.3867(10) 1.1967(3) 0.0129(7) 0.240(4) Uani 1 1 d . . .

loop_
_atom_site_aniso_label
_atom_site_aniso_U_11
_atom_site_aniso_U_22
_atom_site_aniso_U_33
_atom_site_aniso_U_23
_atom_site_aniso_U_13
_atom_site_aniso_U_12
Ag 0.05959(17) 0.05124(16) 0.03965(14) -0.00328(10) 0.00939(10) -0.00510(11)
S1 0.0524(4) 0.0413(4) 0.0443(4) -0.0005(3) 0.0135(3) 0.0060(3)
S2 0.0506(4) 0.0449(4) 0.0523(4) -0.0025(3) 0.0114(3) 0.0027(3)
O1 0.0634(14) 0.0510(13) 0.0438(12) 0.0076(10) 0.0236(11) 0.0096(11)
O2 0.0477(12) 0.0519(13) 0.0494(12) -0.0103(10) 0.0084(10) 0.0031(10)
O3 0.0544(13) 0.0650(15) 0.0444(12) 0.0049(10) 0.0218(10) 0.0049(11)
N1 0.079(2) 0.0546(18) 0.0459(17) -0.0067(13) 0.0033(15) 0.0059(16)
C1 0.058(2) 0.0553(19) 0.0528(19) 0.0122(15) 0.0224(16) 0.0180(16)
C2 0.0392(15) 0.0507(17) 0.0394(15) -0.0007(12) 0.0124(12) -0.0014(13)
C3 0.0565(19) 0.0511(18) 0.058(2) 0.0013(15) 0.0248(16) 0.0026(15)
C4 0.060(2) 0.070(2) 0.062(2) -0.0061(18) 0.0335(18) 0.0025(18)
C5 0.061(2) 0.080(3) 0.056(2) 0.0064(19) 0.0322(18) 0.0029(19)
C6 0.0531(19) 0.063(2) 0.060(2) 0.0114(17) 0.0236(16) -0.0019(16)
C7 0.0381(15) 0.0503(17) 0.0434(16) 0.0006(13) 0.0100(12) -0.0032(13)
C8 0.0492(18) 0.0463(17) 0.0555(19) -0.0043(14) 0.0098(14) -0.0078(14)
C9 0.0549(19) 0.075(2) 0.0384(16) 0.0089(16) 0.0094(14) 0.0064(17)
C10 0.054(2) 0.081(3) 0.0393(17) -0.0141(16) 0.0094(14) 0.0070(18)
C11 0.064(2) 0.053(2) 0.0473(18) -0.0140(15) 0.0032(15) 0.0044(16)
C12 0.055(2) 0.0526(19) 0.056(2) -0.0078(16) -0.0011(16) -0.0039(16)
C13 0.063(2) 0.0401(16) 0.064(2) -0.0009(15) 0.0174(17) -0.0047(15)
C14 0.0586(19) 0.0329(14) 0.0561(19) 0.0057(13) 0.0233(15) 0.0006(13)
C15 0.064(2) 0.0434(17) 0.076(2) 0.0146(16) 0.0366(19) 0.0048(16)
C16 0.090(3) 0.053(2) 0.069(2) 0.0126(18) 0.048(2) 0.009(2)
C17 0.093(3) 0.056(2) 0.0471(19) 0.0105(16) 0.0312(19) 0.009(2)
C18 0.064(2) 0.0554(19) 0.0476(18) 0.0098(15) 0.0200(16) 0.0063(16)
C19 0.0579(19) 0.0405(15) 0.0487(17) 0.0092(13) 0.0243(14) 0.0066(14)
C20 0.0532(19) 0.068(2) 0.0449(17) 0.0159(16) 0.0166(14) 0.0171(16)
C21 0.0555(19) 0.0445(17) 0.0478(18) -0.0002(14) 0.0053(14) 0.0059(14)
C22 0.066(2) 0.070(2) 0.0426(18) -0.0037(16) 0.0008(16) 0.0009(19)
Cl 0.0486(4) 0.0660(5) 0.0505(4) -0.0109(4) 0.0104(3) 0.0057(4)
O4 0.082(2) 0.243(6) 0.098(3) -0.095(3) 0.027(2) 0.001(3)
O5 0.075(2) 0.201(5) 0.153(4) -0.100(4) 0.007(3) -0.016(3)
O6 0.102(3) 0.162(4) 0.110(3) -0.028(3) 0.001(2) 0.065(3)
O7 0.471(14) 0.099(4) 0.220(7) 0.016(4) 0.208(9) -0.026(6)

loop_
_atom_type_symbol
_atom_type_description
_atom_type_scat_dispersion_real
_atom_type_scat_dispersion_imag
_atom_type_scat_source
C C 0.0033 0.0016 'International Tables Vol C Tables 4.2.6.8 and 6.1.1.4'
H H 0.0000 0.0000 'International Tables Vol C Tables 4.2.6.8 and 6.1.1.4'
N N 0.0061 0.0033 'International Tables Vol C Tables 4.2.6.8 and 6.1.1.4'
O O 0.0106 0.0060 'International Tables Vol C Tables 4.2.6.8 and 6.1.1.4'
S S 0.1246 0.1234 'International Tables Vol C Tables 4.2.6.8 and 6.1.1.4'
Cl Cl 0.1484 0.1585 'International Tables Vol C Tables 4.2.6.8 and 6.1.1.4'
Ag Ag -0.8971 1.1015 'International Tables Vol C Tables 4.2.6.8 and 6.1.1.4'

loop_
_geom_angle_atom_site_label_1
_geom_angle_atom_site_label_2
_geom_angle_atom_site_label_3
_geom_angle
_geom_angle_site_symmetry_1
_geom_angle_site_symmetry_3
_geom_angle_publ_flag
N1 Ag S2 119.05(9) . . ?
N1 Ag S1 101.76(9) . . ?
S2 Ag S1 134.28(3) . . ?
N1 Ag Ag 73.73(8) . 3_576 ?
S2 Ag Ag 86.64(2) . 3_576 ?
S1 Ag Ag 85.83(2) . 3_576 ?
C9 S1 C8 103.87(17) . . ?
C9 S1 Ag 111.29(13) . . ?
C8 S1 Ag 108.60(12) . . ?
C12 S2 C13 99.59(17) . . ?
C12 S2 Ag 107.29(13) . . ?
C13 S2 Ag 105.55(12) . . ?
C2 O1 C1 115.9(2) . . ?
C10 O2 C11 115.1(3) . . ?
C19 O3 C20 116.0(3) . . ?
C21 N1 Ag 167.2(3) . . ?
O1 C1 C20 107.9(3) . . ?
O1 C2 C7 116.1(3) . . ?
O1 C2 C3 123.4(3) . . ?
C7 C2 C3 120.5(3) . . ?
C4 C3 C2 119.9(3) . . ?
C5 C4 C3 120.3(4) . . ?
C4 C5 C6 119.9(3) . . ?
C5 C6 C7 121.8(4) . . ?
C6 C7 C2 117.5(3) . . ?
C6 C7 C8 119.9(3) . . ?
C2 C7 C8 122.6(3) . . ?
C7 C8 S1 115.8(2) . . ?
C10 C9 S1 114.1(3) . . ?
O2 C10 C9 107.6(3) . . ?
O2 C11 C12 106.9(3) . . ?
C11 C12 S2 114.6(2) . . ?
C14 C13 S2 111.7(2) . . ?
C15 C14 C19 118.0(3) . . ?
C15 C14 C13 121.1(3) . . ?
C19 C14 C13 120.9(3) . . ?
C16 C15 C14 121.3(4) . . ?
C17 C16 C15 119.5(3) . . ?
C16 C17 C18 120.9(4) . . ?
C19 C18 C17 119.5(4) . . ?
O3 C19 C18 124.6(3) . . ?
O3 C19 C14 114.7(3) . . ?
C18 C19 C14 120.7(3) . . ?
O3 C20 C1 107.9(3) . . ?
N1 C21 C22 178.6(4) . . ?
O7 Cl O4 107.6(4) . . ?
O7 Cl O6 106.0(5) . . ?
O4 Cl O6 115.1(3) . . ?
O7 Cl O5 105.8(5) . . ?
O4 Cl O5 113.1(3) . . ?
O6 Cl O5 108.5(3) . . ?

loop_
_geom_bond_atom_site_label_1
_geom_bond_atom_site_label_2
_geom_bond_distance
_geom_bond_site_symmetry_2
_geom_bond_publ_flag
Ag N1 2.321(3) . ?
Ag S2 2.4847(9) . ?
Ag S1 2.5124(9) . ?
Ag Ag 3.3288(6) 3_576 ?
S1 C9 1.806(4) . ?
S1 C8 1.827(3) . ?
S2 C12 1.819(4) . ?
S2 C13 1.827(4) . ?
O1 C2 1.368(4) . ?
O1 C1 1.440(4) . ?
O2 C10 1.407(4) . ?
O2 C11 1.415(4) . ?
O3 C19 1.373(4) . ?
O3 C20 1.429(4) . ?
N1 C21 1.122(4) . ?
C1 C20 1.491(5) . ?
C2 C7 1.395(4) . ?
C2 C3 1.397(5) . ?
C3 C4 1.379(5) . ?
C4 C5 1.366(6) . ?
C5 C6 1.377(6) . ?
C6 C7 1.394(5) . ?
C7 C8 1.492(5) . ?
C9 C10 1.508(6) . ?
C11 C12 1.495(5) . ?
C13 C14 1.495(5) . ?
C14 C15 1.387(5) . ?
C14 C19 1.397(5) . ?
C15 C16 1.386(6) . ?
C16 C17 1.358(6) . ?
C17 C18 1.388(5) . ?
C18 C19 1.377(5) . ?
C21 C22 1.450(5) . ?
Cl O7 1.358(6) . ?
Cl O4 1.376(3) . ?
Cl O6 1.384(4) . ?
Cl O5 1.394(4) . ?
